data_9013601
loop_
_publ_author_name
'Kyono, A.'

_publ_section_title
;Molecular conformation and anion configuration variations for As4S4 and
 As4Se4 in an anion-substituted solid solution Locality: synthetic Note:
 S1Se7-7
;
_journal_name_full 'American Mineralogist'
_journal_page_first 451
_journal_page_last 460
_journal_paper_doi 10.2138/am.2009.3075
_journal_volume 94
_journal_year 2009
_chemical_compound_source Synthetic
_chemical_formula_structural As4Se4
_chemical_formula_sum 'As S0.127 Se0.873'
_space_group_IT_number 14
_symmetry_space_group_name_Hall '-P 2yn'
_symmetry_space_group_name_H-M 'P 1 21/n 1'
_cell_angle_alpha 90
_cell_angle_beta 106.510
_cell_angle_gamma 90
_cell_length_a 9.5454
_cell_length_b 13.7912
_cell_length_c 6.7192
_cell_volume 848.063
_database_code_amcsd 0004891
_exptl_crystal_density_diffrn 4.634
_cod_original_formula_sum 'As (S.127 Se.873)'
_cod_database_code 9013601
_amcsd_formula_title As4Se4

loop_
_space_group_symop_operation_xyz
x,y,z
1/2+x,1/2-y,1/2+z
1/2-x,1/2+y,1/2-z
-x,-y,-z

loop_
_atom_site_aniso_label
_atom_site_aniso_U_11
_atom_site_aniso_U_22
_atom_site_aniso_U_33
_atom_site_aniso_U_12
_atom_site_aniso_U_13
_atom_site_aniso_U_23
As1 0.02390 0.01710 0.02960 -0.00170 0.00480 -0.00290
As2 0.02090 0.02270 0.03060 0.00140 0.00980 -0.00220
As3 0.02370 0.02620 0.01950 -0.00010 0.00540 -0.00310
As4 0.01920 0.02040 0.03580 0.00570 0.00610 0.00270
SX1 0.03400 0.02000 0.02720 0.00200 0.01060 -0.00090
SeX1 0.03400 0.02000 0.02720 0.00200 0.01060 -0.00090
SX2 0.02700 0.02140 0.02480 -0.00140 0.01160 0.00380
SeX2 0.02700 0.02140 0.02480 -0.00140 0.01160 0.00380
SX3 0.02500 0.01980 0.03900 0.00190 0.01200 0.00520
SeX3 0.02500 0.01980 0.03900 0.00190 0.01200 0.00520
SX4 0.03100 0.03100 0.02880 0.00330 0.01890 -0.00450
SeX4 0.03100 0.03100 0.02880 0.00330 0.01890 -0.00450

loop_
_atom_site_label
_atom_site_fract_x
_atom_site_fract_y
_atom_site_fract_z
_atom_site_occupancy
_atom_site_U_iso_or_equiv
_atom_site_type_symbol
_atom_site_attached_hydrogens
As1 0.11580 -0.01846 0.75720 1.00000 0.02420 As 0
As2 0.42630 0.14050 0.86260 1.00000 0.02420 As 0
As3 0.32450 0.13047 0.17500 1.00000 0.02330 As 0
As4 0.03840 0.16030 0.70430 1.00000 0.02550 As 0
SX1 0.34295 -0.00947 0.69677 0.08800 0.02660 S 0
SeX1 0.34295 -0.00947 0.69677 0.91200 0.02660 Se 0
SX2 0.21399 -0.02479 0.11859 0.08200 0.02340 S 0
SeX2 0.21399 -0.02479 0.11859 0.91800 0.02340 Se 0
SX3 0.24212 0.23005 0.64150 0.21400 0.02760 S 0
SeX3 0.24212 0.23005 0.64150 0.78600 0.02760 Se 0
SX4 0.10963 0.21516 0.05555 0.12600 0.02800 S 0
SeX4 0.10963 0.21516 0.05555 0.87400 0.02800 Se 0

loop_
_cod_changelog_entry_id
_cod_changelog_entry_author
_cod_changelog_entry_date
_cod_changelog_entry_text
1
;cod-tools version 3.8.0
Id: cif_guess_AMCSD_atom_types 9581 2023-05-17 12:35:41Z saulius
;
2023-05-23T09:25:09+03:00
;Derived atom types and hydrogen counts
from atom names that follow the AMCSD naming convention
(Wat == water, O-H == hydroxyl).
;

loop_
_cod_related_entry_id
_cod_related_entry_database
_cod_related_entry_code
1 AMCSD 0004891

_cell_formula_units_Z 16
